data_4072583
loop_
_publ_author_name
'Hossain, Md. Munkir'
'Lin, Hsiu-Mei'
'Shyu, Shin-Guang'

_publ_section_title
;
 Formation of a Dithiophosphinate Ligand Ph2PS2by Sulfur Insertion into
 the Metal&#x2212;Phosphido Bond on Heterobimetallic Phosphido-Bridged
 Complex Cp(CO)2W(\m-PPh2)Mo(CO)5:&#x00A0; A Rare Example of a Neutral
 Six-Electron Mixed-Metal Cluster with a Mo2WS4Core
;
_journal_issue 3
_journal_name_full Organometallics
_journal_page_first 685
_journal_paper_doi 10.1021/om0608509
_journal_volume 26
_journal_year 2007
_chemical_compound_source 'synthesis as described'
_chemical_formula_moiety 'C16 H16 O5 S4 W2'
_chemical_formula_sum 'C16 H16 O5 S4 W2'
_chemical_formula_weight 784.23
_chemical_name_systematic
;
 ?
;
_space_group_IT_number 61
_symmetry_cell_setting orthorhombic
_symmetry_Int_Tables_number 61
_symmetry_space_group_name_Hall '-P 2bc 2ac'
_symmetry_space_group_name_H-M 'P c a b'
_atom_sites_solution_hydrogens geom
_atom_sites_solution_primary direct
_atom_sites_solution_secondary difmap
_audit_conform_dict_location ftp://ftp.iucr.org/pub/cif_core.dic
_audit_conform_dict_name cif_core.dic
_audit_conform_dict_version 2.3
_audit_creation_date 2006-10-23T19:07:18-00:00
_audit_creation_method 'WinGX routine CIF_UPDATE'
_cell_angle_alpha 90
_cell_angle_beta 90
_cell_angle_gamma 90
_cell_formula_units_Z 8
_cell_length_a 6.7919(14)
_cell_length_b 23.052(5)
_cell_length_c 25.445(5)
_cell_measurement_reflns_used 0
_cell_measurement_temperature 298(2)
_cell_measurement_theta_max 0
_cell_measurement_theta_min 0
_cell_measurement_wavelength 0.71073
_cell_volume 3983.8(14)
_computing_cell_refinement 'CAD4 Express (Enraf Nonius, 1994)'
_computing_data_collection 'CAD4 Express (Enraf Nonius, 1994)'
_computing_data_reduction 'XCAD4 (Harms & Wocadlo, 1995)'
_computing_molecular_graphics 'Ortep-3 for Windows (Farrugia, 1997)'
_computing_publication_material 'WinGX publication routines (Farrugia, 1999)'
_computing_structure_refinement 'SHELXL-97 (Sheldrick, 1997)'
_computing_structure_solution 'SHELXS-97 (Sheldrick, 1997)'
_diffrn_ambient_temperature 298(2)
_diffrn_detector 'scintillation LiI'
_diffrn_detector_dtime 1.195
_diffrn_measured_fraction_theta_full 0.983
_diffrn_measured_fraction_theta_max 0.983
_diffrn_measurement_device '\k-geometry diffractometer'
_diffrn_measurement_device_type 'Enraf Nonius CAD4'
_diffrn_measurement_method 'non-profiled omega scans'
_diffrn_orient_matrix_type
;
  x-axis points to radiation source
  the matrix is specified in reciprocal space
;
_diffrn_orient_matrix_UB_11 0.026211
_diffrn_orient_matrix_UB_12 -0.041454
_diffrn_orient_matrix_UB_13 -0.00928
_diffrn_orient_matrix_UB_21 -0.01758
_diffrn_orient_matrix_UB_22 -0.011247
_diffrn_orient_matrix_UB_23 0.03766
_diffrn_orient_matrix_UB_31 -0.143805
_diffrn_orient_matrix_UB_32 -0.006108
_diffrn_orient_matrix_UB_33 -0.006334
_diffrn_radiation_monochromator graphite
_diffrn_radiation_probe x-ray
_diffrn_radiation_type MoK\a
_diffrn_radiation_wavelength 0.71073
_diffrn_reflns_av_R_equivalents 0
_diffrn_reflns_av_unetI/netI 0.2012
_diffrn_reflns_limit_h_max 0
_diffrn_reflns_limit_h_min -8
_diffrn_reflns_limit_k_max 0
_diffrn_reflns_limit_k_min -27
_diffrn_reflns_limit_l_max 0
_diffrn_reflns_limit_l_min -30
_diffrn_reflns_number 3479
_diffrn_reflns_theta_full 25
_diffrn_reflns_theta_max 25.08
_diffrn_reflns_theta_min 2.38
_diffrn_source 'Enraf Nonius FR590'
_diffrn_standards_decay_% 1
_diffrn_standards_interval_time 60
_diffrn_standards_number 3
_exptl_absorpt_coefficient_mu 11.985
_exptl_absorpt_correction_T_max 0.1132
_exptl_absorpt_correction_T_min 0.0559
_exptl_absorpt_correction_type psi-scan
_exptl_absorpt_process_details
;
North A.C.T., Phillips D.C. & Mathews F.S. (1968) Acta. Cryst. A24, 351
        Number of psi-scan sets used was   3
        Theta correction was applied.
        Averaged transmission function was used.
        No Fourier smoothing was applied.
;
_exptl_crystal_colour purple
_exptl_crystal_density_diffrn 2.615
_exptl_crystal_density_method 'not measured'
_exptl_crystal_description prism
_exptl_crystal_F_000 2912
_exptl_crystal_size_max 0.25
_exptl_crystal_size_mid 0.2
_exptl_crystal_size_min 0.18
_refine_diff_density_max 2.621
_refine_diff_density_min -3.106
_refine_diff_density_rms 0.481
_refine_ls_extinction_method none
_refine_ls_goodness_of_fit_ref 1.02
_refine_ls_hydrogen_treatment noref
_refine_ls_matrix_type full
_refine_ls_number_parameters 209
_refine_ls_number_reflns 3479
_refine_ls_number_restraints 6
_refine_ls_restrained_S_all 1.019
_refine_ls_R_factor_all 0.2006
_refine_ls_R_factor_gt 0.0503
_refine_ls_shift/su_max 0.002
_refine_ls_shift/su_mean 0
_refine_ls_structure_factor_coef Fsqd
_refine_ls_weighting_details 'calc w=1/[\s^2^(Fo^2^)+(0.0429P)^2^+19.0044P] where P=(Fo^2^+2Fc^2^)/3'
_refine_ls_weighting_scheme calc
_refine_ls_wR_factor_gt 0.0976
_refine_ls_wR_factor_ref 0.128
_reflns_number_gt 1727
_reflns_number_total 3479
_reflns_threshold_expression >2sigma(I)
_cod_data_source_file om0608509si20061106_075001.cif
_cod_data_source_block i5129
_cod_original_cell_volume 3983.9(14)
_cod_database_code 4072583

loop_
_symmetry_equiv_pos_as_xyz
'x, y, z'
'-x, -y+1/2, z+1/2'
'x+1/2, -y, -z+1/2'
'-x+1/2, y+1/2, -z'
'-x, -y, -z'
'x, y-1/2, -z-1/2'
'-x-1/2, y, z-1/2'
'x-1/2, -y-1/2, z'

loop_
_atom_site_label
_atom_site_type_symbol
_atom_site_fract_x
_atom_site_fract_y
_atom_site_fract_z
_atom_site_U_iso_or_equiv
_atom_site_adp_type
_atom_site_occupancy
_atom_site_symmetry_multiplicity
_atom_site_calc_flag
_atom_site_refinement_flags
W1 W 0.16235(11) 0.37882(3) 0.92356(3) 0.0184(2) Uani 1 1 d .
W2 W 0.21556(12) 0.37661(4) 1.03790(3) 0.0267(2) Uani 1 1 d .
S1 S 0.2874(8) 0.3003(2) 0.87303(19) 0.0266(13) Uani 1 1 d .
S2 S 0.3859(8) 0.4304(2) 0.86607(19) 0.0243(13) Uani 1 1 d .
S3 S 0.1626(9) 0.2990(2) 0.9842(2) 0.0333(14) Uani 1 1 d .
S4 S 0.3247(8) 0.4453(2) 0.9803(2) 0.0309(13) Uani 1 1 d .
O1 O -0.0063(18) 0.3992(6) 1.0596(5) 0.038(4) Uani 1 1 d .
O2 O 0.465(2) 0.3102(6) 0.7249(5) 0.034(4) Uani 1 1 d .
O3 O 0.391(2) 0.2368(5) 0.7775(5) 0.033(4) Uani 1 1 d .
O4 O 0.352(3) 0.4376(7) 0.7320(6) 0.053(5) Uani 1 1 d .
O5 O 0.662(2) 0.4195(6) 0.7558(5) 0.034(4) Uani 1 1 d .
C1 C -0.133(3) 0.3591(8) 0.8772(8) 0.033(6) Uani 1 1 d .
H1A H -0.1606 0.3253 0.855 0.039 Uiso 1 1 calc R
C2 C -0.058(3) 0.4107(9) 0.8613(9) 0.037(6) Uani 1 1 d .
H2A H -0.0233 0.4203 0.8249 0.044 Uiso 1 1 calc R
C3 C -0.058(3) 0.4503(8) 0.9030(9) 0.039(6) Uani 1 1 d .
H3A H -0.0294 0.4919 0.9006 0.047 Uiso 1 1 calc R
C4 C -0.143(3) 0.4222(8) 0.9452(9) 0.037(5) Uiso 1 1 d .
H4A H -0.1775 0.4399 0.9791 0.045 Uiso 1 1 calc R
C5 C -0.183(3) 0.3658(9) 0.9302(9) 0.048(6) Uiso 1 1 d .
H5B H -0.2484 0.3366 0.952 0.057 Uiso 1 1 calc R
C11 C 0.524(4) 0.3950(10) 1.0807(10) 0.056(7) Uiso 1 1 d .
H11A H 0.6218 0.4243 1.0703 0.067 Uiso 1 1 calc R
C12 C 0.527(4) 0.3375(9) 1.0673(10) 0.049(7) Uiso 1 1 d .
H12A H 0.6257 0.3192 1.0445 0.059 Uiso 1 1 calc R
C13 C 0.380(4) 0.3090(12) 1.0930(10) 0.067(8) Uiso 1 1 d .
H13A H 0.3595 0.267 1.0943 0.081 Uiso 1 1 calc R
C14 C 0.291(4) 0.3504(12) 1.1246(12) 0.081(9) Uiso 1 1 d .
H14A H 0.1926 0.3416 1.1515 0.098 Uiso 1 1 calc R
C15 C 0.373(4) 0.4026(11) 1.1180(11) 0.067(8) Uiso 1 1 d .
H15A H 0.3473 0.4374 1.1391 0.08 Uiso 1 1 calc R
C21 C 0.413(3) 0.2942(8) 0.7690(8) 0.019(5) Uani 1 1 d .
C22 C 0.377(3) 0.3313(8) 0.8148(7) 0.022(5) Uani 1 1 d U
C23 C 0.406(3) 0.3868(8) 0.8115(7) 0.023(5) Uani 1 1 d .
C24 C 0.474(4) 0.4169(10) 0.7611(9) 0.035(6) Uani 1 1 d .
C25 C 0.434(3) 0.1964(9) 0.7355(8) 0.038(6) Uani 1 1 d .
H25A H 0.4135 0.1574 0.7477 0.056 Uiso 1 1 calc R
H25B H 0.5691 0.2009 0.7248 0.056 Uiso 1 1 calc R
H25C H 0.3493 0.204 0.7062 0.056 Uiso 1 1 calc R
C26 C 0.732(4) 0.4427(10) 0.7063(9) 0.075(9) Uani 1 1 d .
H26A H 0.8736 0.4429 0.7062 0.112 Uiso 1 1 calc R
H26B H 0.6844 0.4816 0.702 0.112 Uiso 1 1 calc R
H26C H 0.6853 0.4189 0.678 0.112 Uiso 1 1 calc R

loop_
_atom_site_aniso_label
_atom_site_aniso_U_11
_atom_site_aniso_U_22
_atom_site_aniso_U_33
_atom_site_aniso_U_23
_atom_site_aniso_U_13
_atom_site_aniso_U_12
W1 0.0197(4) 0.0206(4) 0.0149(4) -0.0015(4) -0.0002(3) 0.0023(4)
W2 0.0233(4) 0.0413(5) 0.0155(4) -0.0020(5) 0.0003(4) 0.0001(5)
S1 0.038(3) 0.024(3) 0.018(3) -0.007(2) 0.007(3) 0.004(2)
S2 0.031(3) 0.026(3) 0.016(3) 0.000(2) -0.003(2) -0.003(2)
S3 0.048(4) 0.028(3) 0.023(3) 0.002(3) -0.001(3) -0.003(3)
S4 0.031(3) 0.034(3) 0.028(3) -0.006(3) -0.005(3) -0.009(3)
O1 0.013(8) 0.075(11) 0.027(9) -0.011(7) -0.009(7) 0.010(7)
O2 0.046(11) 0.043(9) 0.013(9) -0.006(7) 0.004(8) -0.006(8)
O3 0.043(10) 0.028(9) 0.028(8) -0.013(6) 0.009(7) -0.008(7)
O4 0.071(14) 0.071(12) 0.018(9) 0.012(9) 0.004(9) 0.016(12)
O5 0.031(9) 0.048(9) 0.024(8) 0.009(7) -0.002(8) 0.003(9)
C1 0.015(11) 0.036(12) 0.047(14) -0.028(11) -0.012(11) 0.016(10)
C2 0.043(15) 0.036(14) 0.031(14) 0.018(11) -0.013(12) -0.002(12)
C3 0.017(12) 0.013(10) 0.09(2) 0.003(12) -0.011(13) -0.006(9)
C21 0.025(12) 0.020(10) 0.011(11) -0.003(9) 0.009(9) 0.004(10)
C22 0.023(11) 0.033(11) 0.012(10) 0.010(9) 0.009(9) 0.024(10)
C23 0.030(12) 0.030(12) 0.008(9) -0.001(9) 0.002(9) -0.005(10)
C24 0.038(17) 0.039(14) 0.027(14) -0.012(12) -0.005(13) 0.014(13)
C25 0.052(16) 0.029(13) 0.032(14) -0.016(11) 0.004(12) -0.007(12)
C26 0.14(3) 0.050(15) 0.035(15) 0.015(13) 0.028(18) -0.013(18)

loop_
_atom_type_symbol
_atom_type_description
_atom_type_scat_dispersion_real
_atom_type_scat_dispersion_imag
_atom_type_scat_source
C C 0.0033 0.0016 'International Tables Vol C Tables 4.2.6.8 and 6.1.1.4'
H H 0 0 'International Tables Vol C Tables 4.2.6.8 and 6.1.1.4'
O O 0.0106 0.006 'International Tables Vol C Tables 4.2.6.8 and 6.1.1.4'
S S 0.1246 0.1234 'International Tables Vol C Tables 4.2.6.8 and 6.1.1.4'
W W -0.849 6.8722 'International Tables Vol C Tables 4.2.6.8 and 6.1.1.4'

loop_
_geom_angle_atom_site_label_1
_geom_angle_atom_site_label_2
_geom_angle_atom_site_label_3
_geom_angle
C3 W1 C2 35.6(7)
C3 W1 C5 57.3(7)
C2 W1 C5 56.4(8)
C3 W1 C4 34.5(7)
C2 W1 C4 57.0(8)
C5 W1 C4 33.9(7)
C3 W1 C1 58.0(7)
C2 W1 C1 33.7(7)
C5 W1 C1 34.3(7)
C4 W1 C1 57.0(7)
C3 W1 S4 88.7(6)
C2 W1 S4 120.9(6)
C5 W1 S4 119.8(5)
C4 W1 S4 89.6(5)
C1 W1 S4 144.9(4)
C3 W1 S1 131.2(6)
C2 W1 S1 95.9(6)
C5 W1 S1 107.2(5)
C4 W1 S1 139.5(5)
C1 W1 S1 83.5(4)
S4 W1 S1 130.8(2)
C3 W1 S3 134.4(6)
C2 W1 S3 133.5(6)
C5 W1 S3 81.8(5)
C4 W1 S3 100.0(5)
C1 W1 S3 100.0(6)
S4 W1 S3 95.96(18)
S1 W1 S3 76.31(18)
C3 W1 S2 85.3(6)
C2 W1 S2 80.5(6)
C5 W1 S2 136.6(5)
C4 W1 S2 118.9(5)
C1 W1 S2 108.9(6)
S4 W1 S2 76.06(18)
S1 W1 S2 79.85(18)
S3 W1 S2 139.9(2)
C3 W1 W2 108.7(6)
C2 W1 W2 140.3(6)
C5 W1 W2 92.8(5)
C4 W1 W2 83.4(5)
C1 W1 W2 126.5(5)
S4 W1 W2 49.57(14)
S1 W1 W2 118.63(12)
S3 W1 W2 49.40(13)
S2 W1 W2 122.06(12)
O1 W2 S3 107.3(5)
O1 W2 S4 106.6(5)
S3 W2 S4 102.19(18)
O1 W2 C14 88.1(9)
S3 W2 C14 113.4(7)
S4 W2 C14 135.4(8)
O1 W2 C13 115.4(8)
S3 W2 C13 85.0(7)
S4 W2 C13 132.9(7)
C14 W2 C13 34.2(8)
O1 W2 C15 92.4(8)
S3 W2 C15 141.5(6)
S4 W2 C15 103.3(7)
C14 W2 C15 32.8(8)
C13 W2 C15 56.5(9)
O1 W2 C11 125.3(8)
S3 W2 C11 123.2(6)
S4 W2 C11 83.4(6)
C14 W2 C11 55.0(9)
C13 W2 C11 55.7(9)
C15 W2 C11 34.4(8)
O1 W2 C12 142.7(7)
S3 W2 C12 91.8(6)
S4 W2 C12 99.9(6)
C14 W2 C12 54.6(9)
C13 W2 C12 33.0(8)
C15 W2 C12 55.7(9)
C11 W2 C12 33.0(7)
O1 W2 W1 102.1(4)
S3 W2 W1 53.11(14)
S4 W2 W1 52.45(13)
C14 W2 W1 164.9(7)
C13 W2 W1 130.9(6)
C15 W2 W1 154.4(7)
C11 W2 W1 123.7(6)
C12 W2 W1 114.9(6)
C22 S1 W1 105.6(6)
C23 S2 W1 104.5(7)
W2 S3 W1 77.49(15)
W2 S4 W1 77.98(15)
C21 O3 C25 119.4(15)
C24 O5 C26 115.7(19)
C2 C1 C5 106.3(18)
C2 C1 W1 70.1(12)
C5 C1 W1 72.6(13)
C2 C1 H1A 126.7
C5 C1 H1A 126.7
W1 C1 H1A 126.7
C1 C2 C3 110(2)
C1 C2 W1 76.2(12)
C3 C2 W1 71.8(12)
C1 C2 H2A 124.7
C3 C2 H2A 124.7
W1 C2 H2A 124.7
C4 C3 C2 106.5(18)
C4 C3 W1 76.1(12)
C2 C3 W1 72.7(12)
C4 C3 H3A 126.2
C2 C3 H3A 126.2
W1 C3 H3A 126.2
C5 C4 C3 108(2)
C5 C4 W1 73.0(13)
C3 C4 W1 69.5(12)
C5 C4 H4A 126
C3 C4 H4A 126
W1 C4 H4A 126
C4 C5 C1 109(2)
C4 C5 W1 73.1(13)
C1 C5 W1 73.0(12)
C4 C5 H5B 125.4
C1 C5 H5B 125.4
W1 C5 H5B 125.4
C12 C11 C15 107(2)
C12 C11 W2 74.2(16)
C15 C11 W2 71.9(15)
C12 C11 H11A 126.1
C15 C11 H11A 126.1
W2 C11 H11A 126.1
C13 C12 C11 110(2)
C13 C12 W2 71.8(15)
C11 C12 W2 72.8(15)
C13 C12 H12A 125.1
C11 C12 H12A 125.1
W2 C12 H12A 125.1
C12 C13 C14 105(2)
C12 C13 W2 75.2(15)
C14 C13 W2 71.7(16)
C12 C13 H13A 126.8
C14 C13 H13A 126.8
W2 C13 H13A 126.8
C15 C14 C13 112(3)
C15 C14 W2 74.9(19)
C13 C14 W2 74.2(17)
C15 C14 H14A 124
C13 C14 H14A 124
W2 C14 H14A 124
C14 C15 C11 106(3)
C14 C15 W2 72.3(19)
C11 C15 W2 73.7(16)
C14 C15 H15A 126.6
C11 C15 H15A 126.6
W2 C15 H15A 126.6
O2 C21 O3 118.1(17)
O2 C21 C22 126.6(17)
O3 C21 C22 115.3(16)
C23 C22 C21 119.9(18)
C23 C22 S1 120.7(16)
C21 C22 S1 119.4(15)
C22 C23 C24 123.3(18)
C22 C23 S2 120.8(16)
C24 C23 S2 115.8(14)
O4 C24 O5 127(3)
O4 C24 C23 119(2)
O5 C24 C23 114(2)
O3 C25 H25A 109.5
O3 C25 H25B 109.5
H25A C25 H25B 109.5
O3 C25 H25C 109.5
H25A C25 H25C 109.5
H25B C25 H25C 109.5
O5 C26 H26A 109.5
O5 C26 H26B 109.5
H26A C26 H26B 109.5
O5 C26 H26C 109.5
H26A C26 H26C 109.5
H26B C26 H26C 109.5

loop_
_geom_bond_atom_site_label_1
_geom_bond_atom_site_label_2
_geom_bond_distance
W1 C3 2.286(19)
W1 C2 2.30(2)
W1 C5 2.37(2)
W1 C4 2.37(2)
W1 C1 2.374(19)
W1 S4 2.377(5)
W1 S1 2.378(5)
W1 S3 2.402(5)
W1 S2 2.421(5)
W1 W2 2.9323(11)
W2 O1 1.688(13)
W2 S3 2.280(5)
W2 S4 2.282(5)
W2 C14 2.35(3)
W2 C13 2.38(3)
W2 C15 2.38(3)
W2 C11 2.40(3)
W2 C12 2.42(2)
S1 C22 1.755(19)
S2 C23 1.721(18)
O2 C21 1.23(2)
O3 C21 1.35(2)
O3 C25 1.45(2)
O4 C24 1.21(3)
O5 C24 1.29(3)
O5 C26 1.45(2)
C1 C2 1.36(3)
C1 C5 1.40(3)
C1 H1A 0.98
C2 C3 1.40(3)
C2 H2A 0.98
C3 C4 1.38(3)
C3 H3A 0.98
C4 C5 1.38(3)
C4 H4A 0.98
C5 H5B 0.98
C11 C12 1.37(3)
C11 C15 1.41(3)
C11 H11A 0.98
C12 C13 1.36(3)
C12 H12A 0.98
C13 C14 1.39(3)
C13 H13A 0.98
C14 C15 1.33(3)
C14 H14A 0.98
C15 H15A 0.98
C21 C22 1.47(3)
C22 C23 1.30(3)
C23 C24 1.53(3)
C25 H25A 0.96
C25 H25B 0.96
C25 H25C 0.96
C26 H26A 0.96
C26 H26B 0.96
C26 H26C 0.96
